data_4513657
loop_
_publ_author_name
'Hao, Xiaoyu'
'Lin, Lili'
'Tan, Fei'
'Yin, Chengkai'
'Liu, Xiaohua'
'Feng, Xiaoming'

_publ_section_title
;
 Ligand Control of Diastereodivergency in Asymmetric Inverse Electron
 Demand Diels--Alder Reaction
;
_journal_issue 10
_journal_name_full 'ACS Catalysis'
_journal_page_first 6052
_journal_paper_doi 10.1021/acscatal.5b01719
_journal_volume 5
_journal_year 2015
_chemical_formula_moiety 'C29 H27 N O6 S'
_chemical_formula_sum 'C29 H27 N O6 S'
_chemical_formula_weight 517.57
_chemical_name_systematic
;
 ?
;
_space_group_crystal_system orthorhombic
_space_group_IT_number 19
_space_group_name_Hall 'P 2ac 2ab'
_space_group_name_H-M_alt 'P 21 21 21'
_symmetry_space_group_name_Hall 'P 2ac 2ab'
_symmetry_space_group_name_H-M 'P 21 21 21'
_atom_sites_solution_hydrogens geom
_atom_sites_solution_primary iterative
_audit_creation_date 2014-04-28
_audit_creation_method
;
Olex2 1.2
(compiled 2014.03.20 svn.r2914 for OlexSys, GUI svn.r4816)
;
_cell_angle_alpha 90
_cell_angle_beta 90
_cell_angle_gamma 90
_cell_formula_units_Z 4
_cell_length_a 12.1813(6)
_cell_length_b 12.9222(5)
_cell_length_c 16.9425(7)
_cell_measurement_reflns_used 1955
_cell_measurement_temperature 293(2)
_cell_measurement_theta_max 23.0050
_cell_measurement_theta_min 3.5380
_cell_volume 2666.9(2)
_computing_cell_refinement
;
CrysAlisPro, Agilent Technologies,
Version 1.171.36.28 (release 01-02-2013 CrysAlis171 .NET)
(compiled Feb  1 2013,16:14:44)
;
_computing_data_collection
;
CrysAlisPro, Agilent Technologies,
Version 1.171.36.28 (release 01-02-2013 CrysAlis171 .NET)
(compiled Feb  1 2013,16:14:44)
;
_computing_data_reduction
;
CrysAlisPro, Agilent Technologies,
Version 1.171.36.28 (release 01-02-2013 CrysAlis171 .NET)
(compiled Feb  1 2013,16:14:44)
;
_computing_molecular_graphics 'Olex2 (Dolomanov et al., 2009)'
_computing_publication_material 'Olex2 (Dolomanov et al., 2009)'
_computing_structure_refinement 'ShelXL (Sheldrick, 2008)'
_computing_structure_solution
;
Superflip (Palatinus & Chapuis, 2007;Palatinus & van der Lee, 2008;
Palatinus et al., 2012)
;
_diffrn_ambient_temperature 293(2)
_diffrn_detector_area_resol_mean 16.0874
_diffrn_measured_fraction_theta_full 0.997
_diffrn_measured_fraction_theta_max 0.871
_diffrn_measurement_details
;
  1 omega  -66.00   50.00   1.0000   15.0000
omega____ theta____ kappa____ phi______ frames
    -      -17.5174    0.0000 -120.0000 116

  2 omega   11.00   39.00   1.0000   15.0000
omega____ theta____ kappa____ phi______ frames
    -       19.2361  -99.0000 -150.0000 28
;
_diffrn_measurement_device_type 'Xcalibur, Eos'
_diffrn_measurement_method '\w scans'
_diffrn_orient_matrix_UB_11 -0.0216585000
_diffrn_orient_matrix_UB_12 0.0434107000
_diffrn_orient_matrix_UB_13 0.0203511000
_diffrn_orient_matrix_UB_21 0.0536837000
_diffrn_orient_matrix_UB_22 0.0140690000
_diffrn_orient_matrix_UB_23 0.0121286000
_diffrn_orient_matrix_UB_31 0.0060136000
_diffrn_orient_matrix_UB_32 0.0305652000
_diffrn_orient_matrix_UB_33 -0.0345110000
_diffrn_radiation_monochromator graphite
_diffrn_radiation_type MoK\a
_diffrn_radiation_wavelength 0.71073
_diffrn_reflns_av_R_equivalents 0.0204
_diffrn_reflns_av_unetI/netI 0.0642
_diffrn_reflns_laue_measured_fraction_full 0.997
_diffrn_reflns_laue_measured_fraction_max 0.871
_diffrn_reflns_limit_h_max 15
_diffrn_reflns_limit_h_min -8
_diffrn_reflns_limit_k_max 8
_diffrn_reflns_limit_k_min -17
_diffrn_reflns_limit_l_max 12
_diffrn_reflns_limit_l_min -21
_diffrn_reflns_number 8091
_diffrn_reflns_point_group_measured_fraction_full 0.966
_diffrn_reflns_point_group_measured_fraction_max 0.807
_diffrn_reflns_theta_full 25.242
_diffrn_reflns_theta_max 28.968
_diffrn_reflns_theta_min 3.153
_diffrn_source 'Enhance (Mo) X-ray Source'
_exptl_absorpt_coefficient_mu 0.165
_exptl_absorpt_correction_T_max 1.00000
_exptl_absorpt_correction_T_min 0.89920
_exptl_absorpt_correction_type multi-scan
_exptl_absorpt_process_details
;
CrysAlisPro, Agilent Technologies,
Version 1.171.36.28 (release 01-02-2013 CrysAlis171 .NET)
(compiled Feb  1 2013,16:14:44)
Empirical absorption correction using spherical harmonics,
 implemented in SCALE3 ABSPACK scaling algorithm.
;
_exptl_crystal_colour
;
;
_exptl_crystal_density_diffrn 1.289
_exptl_crystal_description
;
;
_exptl_crystal_F_000 1088
_refine_diff_density_max 0.239
_refine_diff_density_min -0.229
_refine_diff_density_rms 0.037
_refine_ls_abs_structure_details
;
 Flack x determined using 1123 quotients [(I+)-(I-)]/[(I+)+(I-)]
 (Parsons and Flack (2004), Acta Cryst. A60, s61).
;
_refine_ls_abs_structure_Flack -0.02(6)
_refine_ls_extinction_method none
_refine_ls_goodness_of_fit_ref 1.000
_refine_ls_hydrogen_treatment constr
_refine_ls_matrix_type full
_refine_ls_number_parameters 337
_refine_ls_number_reflns 5715
_refine_ls_number_restraints 0
_refine_ls_restrained_S_all 1.000
_refine_ls_R_factor_all 0.0995
_refine_ls_R_factor_gt 0.0553
_refine_ls_shift/su_max 0.038
_refine_ls_shift/su_mean 0.001
_refine_ls_structure_factor_coef Fsqd
_refine_ls_weighting_details
;
 w=1/[\s^2^(Fo^2^)+(0.0449P)^2^]
 where P=(Fo^2^+2Fc^2^)/3
;
_refine_ls_weighting_scheme calc
_refine_ls_wR_factor_gt 0.1001
_refine_ls_wR_factor_ref 0.1200
_reflns_Friedel_coverage 0.659
_reflns_friedel_fraction_full 0.925
_reflns_friedel_fraction_max 0.726
_reflns_number_gt 3580
_reflns_number_total 5715
_reflns_threshold_expression 'I > 2\s(I)'
_cod_data_source_file cs5b01719_si_003.cif
_cod_data_source_block 140428_s3_hxy
_cod_database_code 4513657
_shelxl_version_number 2013-2
_chemical_oxdiff_formula c8h12n4o2s1
_shelx_space_group_comment
;
The symmetry employed for this shelxl refinement is uniquely defined
by the following loop, which should always be used as a source of
symmetry information in preference to the above space-group names.
They are only intended as comments.
;
_reflns_odcompleteness_completeness 99.61
_reflns_odcompleteness_iscentric 1
_reflns_odcompleteness_theta 26.32
_olex2_refinement_description
;
1. Fixed Uiso
 At 1.2 times of:
  All C(H) groups, All C(H,H) groups
 At 1.5 times of:
  All C(H,H,H) groups
2.a Ternary CH refined with riding coordinates:
 C9(H9)
2.b Secondary CH2 refined with riding coordinates:
 C18(H18A,H18B), C21(H21A,H21B)
2.c Aromatic/amide H refined with riding coordinates:
 C2(H2), C3(H3), C4(H4), C5(H5), C6(H6), C12(H12), C13(H13), C14(H14),
 C15(H15), C24(H24), C25(H25), C27(H27), C28(H28)
2.d Idealised Me refined as rotating group:
 C19(H19A,H19B,H19C), C22(H22A,H22B,H22C), C29(H29A,H29B,H29C)
;

loop_
_space_group_symop_operation_xyz
'x, y, z'
'-x+1/2, -y, z+1/2'
'x+1/2, -y+1/2, -z'
'-x, y+1/2, -z+1/2'

loop_
_atom_site_label
_atom_site_type_symbol
_atom_site_fract_x
_atom_site_fract_y
_atom_site_fract_z
_atom_site_U_iso_or_equiv
_atom_site_adp_type
_atom_site_occupancy
_atom_site_site_symmetry_order
_atom_site_calc_flag
_atom_site_refinement_flags_posn
C1 C 0.7565(3) 0.1479(3) 0.4464(2) 0.0569(11) Uani 1 1 d .
C2 C 0.8453(4) 0.0830(5) 0.4345(3) 0.0854(17) Uani 1 1 d .
H2 H 0.9156 0.1069 0.4457 0.103 Uiso 1 1 calc R
C3 C 0.8316(6) -0.0170(5) 0.4064(4) 0.110(2) Uani 1 1 d .
H3 H 0.8922 -0.0597 0.3993 0.132 Uiso 1 1 calc R
C4 C 0.7284(6) -0.0526(4) 0.3890(4) 0.103(2) Uani 1 1 d .
H4 H 0.7188 -0.1192 0.3692 0.124 Uiso 1 1 calc R
C5 C 0.6398(5) 0.0103(4) 0.4009(3) 0.0868(17) Uani 1 1 d .
H5 H 0.5696 -0.0139 0.3896 0.104 Uiso 1 1 calc R
C6 C 0.6534(4) 0.1091(4) 0.4295(2) 0.0629(12) Uani 1 1 d .
H6 H 0.5920 0.1505 0.4376 0.075 Uiso 1 1 calc R
C7 C 0.6791(3) 0.3268(3) 0.4842(2) 0.0498(10) Uani 1 1 d .
C8 C 0.7787(3) 0.2527(3) 0.4860(2) 0.0465(10) Uani 1 1 d .
C9 C 0.8131(3) 0.2302(3) 0.5733(2) 0.0443(10) Uani 1 1 d .
H9 H 0.8847 0.1957 0.5739 0.053 Uiso 1 1 calc R
C10 C 0.8206(3) 0.3291(3) 0.6173(2) 0.0439(9) Uani 1 1 d .
C11 C 0.8863(3) 0.3658(3) 0.6823(2) 0.0442(10) Uani 1 1 d .
C12 C 0.9666(3) 0.3191(4) 0.7288(2) 0.0547(10) Uani 1 1 d .
H12 H 0.9872 0.2508 0.7200 0.066 Uiso 1 1 calc R
C13 C 1.0149(4) 0.3765(4) 0.7880(2) 0.0645(13) Uani 1 1 d .
H13 H 1.0697 0.3468 0.8188 0.077 Uiso 1 1 calc R
C14 C 0.9830(4) 0.4775(4) 0.8021(3) 0.0643(13) Uani 1 1 d .
H14 H 1.0166 0.5142 0.8427 0.077 Uiso 1 1 calc R
C15 C 0.9041(4) 0.5246(4) 0.7583(2) 0.0569(12) Uani 1 1 d .
H15 H 0.8835 0.5926 0.7686 0.068 Uiso 1 1 calc R
C16 C 0.8551(3) 0.4690(3) 0.6978(2) 0.0448(10) Uani 1 1 d .
C17 C 0.7535(3) 0.4065(3) 0.5981(2) 0.0458(9) Uani 1 1 d .
C18 C 0.8716(3) 0.3142(4) 0.4443(2) 0.0609(12) Uani 1 1 d .
H18A H 0.8822 0.3790 0.4721 0.073 Uiso 1 1 calc R
H18B H 0.9393 0.2750 0.4486 0.073 Uiso 1 1 calc R
C19 C 0.8511(4) 0.3378(5) 0.3577(2) 0.0924(18) Uani 1 1 d .
H19A H 0.8323 0.2750 0.3306 0.139 Uiso 1 1 calc GR
H19B H 0.9162 0.3668 0.3348 0.139 Uiso 1 1 calc GR
H19C H 0.7918 0.3863 0.3531 0.139 Uiso 1 1 calc GR
C20 C 0.7283(4) 0.1609(3) 0.6115(2) 0.0522(10) Uani 1 1 d .
C21 C 0.7004(7) 0.0010(6) 0.6812(5) 0.134(3) Uani 1 1 d .
H21A H 0.7366 -0.0308 0.7260 0.160 Uiso 1 1 calc R
H21B H 0.6337 0.0342 0.6995 0.160 Uiso 1 1 calc R
C22 C 0.6759(8) -0.0734(7) 0.6242(6) 0.189(4) Uani 1 1 d .
H22A H 0.6178 -0.0486 0.5909 0.284 Uiso 1 1 calc GR
H22B H 0.6531 -0.1362 0.6497 0.284 Uiso 1 1 calc GR
H22C H 0.7400 -0.0868 0.5928 0.284 Uiso 1 1 calc GR
C23 C 0.7775(4) 0.6387(3) 0.5281(2) 0.0513(10) Uani 1 1 d .
C24 C 0.7136(4) 0.6239(3) 0.4612(3) 0.0675(13) Uani 1 1 d .
H24 H 0.6421 0.5992 0.4653 0.081 Uiso 1 1 calc R
C25 C 0.7583(4) 0.6463(4) 0.3888(3) 0.0749(15) Uani 1 1 d .
H25 H 0.7158 0.6364 0.3438 0.090 Uiso 1 1 calc R
C26 C 0.8638(4) 0.6831(4) 0.3805(3) 0.0682(13) Uani 1 1 d .
C27 C 0.9251(4) 0.6987(4) 0.4484(3) 0.0736(14) Uani 1 1 d .
H27 H 0.9960 0.7247 0.4444 0.088 Uiso 1 1 calc R
C28 C 0.8827(4) 0.6764(4) 0.5215(3) 0.0622(12) Uani 1 1 d .
H28 H 0.9250 0.6868 0.5665 0.075 Uiso 1 1 calc R
C29 C 0.9096(5) 0.7075(5) 0.3006(3) 0.102(2) Uani 1 1 d .
H29A H 0.9770 0.7453 0.3064 0.153 Uiso 1 1 calc GR
H29B H 0.8578 0.7486 0.2716 0.153 Uiso 1 1 calc GR
H29C H 0.9235 0.6443 0.2726 0.153 Uiso 1 1 calc GR
N1 N 0.7699(3) 0.4945(2) 0.64418(17) 0.0496(8) Uani 1 1 d .
O1 O 0.6776(2) 0.4080(2) 0.53877(15) 0.0551(7) Uani 1 1 d .
O2 O 0.6076(2) 0.3286(2) 0.43674(16) 0.0618(8) Uani 1 1 d .
O3 O 0.6324(2) 0.1807(3) 0.61355(18) 0.0689(9) Uani 1 1 d .
O4 O 0.7742(3) 0.0784(3) 0.6436(2) 0.0922(11) Uani 1 1 d .
O5 O 0.6063(3) 0.6033(3) 0.61463(19) 0.0793(10) Uani 1 1 d .
O6 O 0.7702(3) 0.6803(2) 0.67786(15) 0.0748(10) Uani 1 1 d .
S1 S 0.72244(10) 0.61327(8) 0.62147(6) 0.0590(3) Uani 1 1 d .

loop_
_atom_site_aniso_label
_atom_site_aniso_U_11
_atom_site_aniso_U_22
_atom_site_aniso_U_33
_atom_site_aniso_U_23
_atom_site_aniso_U_13
_atom_site_aniso_U_12
C1 0.049(3) 0.066(3) 0.055(2) -0.011(2) -0.013(2) 0.008(2)
C2 0.057(3) 0.094(4) 0.105(4) -0.044(4) -0.015(3) 0.020(3)
C3 0.089(5) 0.106(5) 0.135(5) -0.053(4) -0.027(4) 0.038(4)
C4 0.107(5) 0.079(4) 0.124(5) -0.043(4) -0.039(4) 0.020(4)
C5 0.077(4) 0.073(4) 0.110(4) -0.024(3) -0.035(3) 0.005(3)
C6 0.051(3) 0.062(3) 0.075(3) -0.011(3) -0.011(2) 0.005(3)
C7 0.045(2) 0.057(3) 0.047(2) 0.005(2) -0.0024(19) 0.002(2)
C8 0.037(2) 0.057(2) 0.045(2) -0.0045(19) -0.0052(19) 0.005(2)
C9 0.037(2) 0.048(2) 0.047(2) -0.0036(19) -0.0073(18) 0.0081(19)
C10 0.045(2) 0.041(2) 0.0456(19) 0.0006(19) -0.0027(18) 0.0046(19)
C11 0.037(2) 0.054(3) 0.0420(19) 0.0019(19) 0.0011(17) -0.002(2)
C12 0.049(3) 0.056(3) 0.059(2) -0.003(2) -0.004(2) 0.006(2)
C13 0.051(3) 0.084(4) 0.058(2) -0.004(3) -0.013(2) -0.003(3)
C14 0.054(3) 0.079(4) 0.060(3) -0.010(3) -0.010(2) -0.014(3)
C15 0.058(3) 0.055(3) 0.058(2) -0.010(2) 0.001(2) -0.010(2)
C16 0.043(2) 0.046(2) 0.046(2) 0.002(2) 0.0073(19) -0.005(2)
C17 0.043(2) 0.046(2) 0.048(2) 0.0019(19) -0.0038(18) 0.000(2)
C18 0.047(3) 0.085(3) 0.050(2) 0.001(2) 0.000(2) -0.001(3)
C19 0.068(3) 0.146(5) 0.063(3) 0.021(3) -0.001(3) -0.003(4)
C20 0.056(3) 0.046(2) 0.054(2) 0.001(2) -0.013(2) 0.002(2)
C21 0.121(7) 0.097(5) 0.183(7) 0.037(6) -0.011(5) -0.026(5)
C22 0.211(10) 0.130(7) 0.227(10) 0.037(8) -0.055(8) -0.071(7)
C23 0.053(3) 0.042(2) 0.058(2) 0.0004(19) -0.005(2) 0.003(2)
C24 0.064(3) 0.065(3) 0.073(3) 0.015(3) -0.015(2) -0.012(3)
C25 0.096(4) 0.071(3) 0.058(2) 0.006(2) -0.024(3) -0.019(3)
C26 0.086(4) 0.064(3) 0.054(2) -0.001(3) -0.002(3) -0.004(3)
C27 0.068(3) 0.086(4) 0.067(3) 0.003(3) 0.003(3) -0.018(3)
C28 0.065(3) 0.065(3) 0.056(2) -0.005(2) -0.009(2) -0.006(3)
C29 0.122(5) 0.124(6) 0.060(3) 0.013(3) 0.010(3) -0.013(5)
N1 0.056(2) 0.0423(17) 0.0508(17) -0.0012(15) -0.0060(17) 0.0030(18)
O1 0.0556(18) 0.0506(16) 0.0592(15) -0.0028(15) -0.0143(14) 0.0116(15)
O2 0.0508(18) 0.067(2) 0.0672(17) 0.0019(17) -0.0220(15) 0.0094(16)
O3 0.0413(18) 0.086(2) 0.0795(19) 0.0118(19) 0.0001(16) -0.0001(18)
O4 0.083(3) 0.065(2) 0.129(3) 0.038(2) 0.000(2) 0.004(2)
O5 0.056(2) 0.075(2) 0.107(2) 0.015(2) 0.0172(18) 0.0207(19)
O6 0.115(3) 0.0502(17) 0.0596(16) -0.0132(15) 0.0055(18) 0.009(2)
S1 0.0652(8) 0.0467(6) 0.0650(6) 0.0032(6) 0.0091(6) 0.0117(6)

loop_
_atom_type_symbol
_atom_type_description
_atom_type_scat_dispersion_real
_atom_type_scat_dispersion_imag
_atom_type_scat_source
C C 0.0033 0.0016 'International Tables Vol C Tables 4.2.6.8 and 6.1.1.4'
H H 0.0000 0.0000 'International Tables Vol C Tables 4.2.6.8 and 6.1.1.4'
N N 0.0061 0.0033 'International Tables Vol C Tables 4.2.6.8 and 6.1.1.4'
O O 0.0106 0.0060 'International Tables Vol C Tables 4.2.6.8 and 6.1.1.4'
S S 0.1246 0.1234 'International Tables Vol C Tables 4.2.6.8 and 6.1.1.4'

loop_
_geom_angle_atom_site_label_1
_geom_angle_atom_site_label_2
_geom_angle_atom_site_label_3
_geom_angle
C2 C1 C8 117.5(4)
C6 C1 C2 117.3(4)
C6 C1 C8 124.8(4)
C1 C2 C3 121.4(5)
C4 C3 C2 119.8(5)
C5 C4 C3 119.5(5)
C4 C5 C6 120.6(5)
C5 C6 C1 121.3(5)
O1 C7 C8 117.5(3)
O2 C7 C8 127.0(4)
O2 C7 O1 115.1(4)
C1 C8 C7 113.5(3)
C1 C8 C9 107.3(3)
C1 C8 C18 112.3(3)
C7 C8 C9 110.2(3)
C7 C8 C18 104.3(3)
C18 C8 C9 109.2(3)
C10 C9 C8 109.4(3)
C10 C9 C20 109.7(3)
C20 C9 C8 109.3(3)
C11 C10 C9 134.6(3)
C17 C10 C9 119.1(3)
C17 C10 C11 106.3(3)
C12 C11 C10 132.7(4)
C12 C11 C16 119.5(4)
C16 C11 C10 107.7(3)
C13 C12 C11 118.6(4)
C12 C13 C14 120.8(4)
C15 C14 C13 121.9(4)
C14 C15 C16 118.4(4)
C11 C16 N1 107.3(3)
C15 C16 C11 120.8(4)
C15 C16 N1 131.8(4)
C10 C17 N1 112.8(3)
C10 C17 O1 127.3(3)
O1 C17 N1 119.9(3)
C19 C18 C8 115.0(3)
O3 C20 C9 123.6(4)
O3 C20 O4 125.0(4)
O4 C20 C9 111.4(4)
C22 C21 O4 107.3(7)
C24 C23 S1 119.9(3)
C28 C23 C24 120.3(4)
C28 C23 S1 119.8(3)
C25 C24 C23 118.6(4)
C24 C25 C26 122.3(4)
C25 C26 C27 117.9(4)
C25 C26 C29 120.9(4)
C27 C26 C29 121.3(5)
C28 C27 C26 121.1(5)
C27 C28 C23 119.9(4)
C16 N1 S1 127.6(3)
C17 N1 C16 105.9(3)
C17 N1 S1 124.5(2)
C17 O1 C7 117.8(3)
C20 O4 C21 117.6(4)
N1 S1 C23 104.24(17)
O5 S1 C23 108.9(2)
O5 S1 N1 106.1(2)
O6 S1 C23 109.8(2)
O6 S1 N1 105.23(18)
O6 S1 O5 121.2(2)

loop_
_geom_bond_atom_site_label_1
_geom_bond_atom_site_label_2
_geom_bond_distance
C1 C2 1.384(6)
C1 C6 1.383(6)
C1 C8 1.535(5)
C2 C3 1.387(8)
C3 C4 1.371(8)
C4 C5 1.367(7)
C5 C6 1.375(6)
C7 C8 1.545(5)
C7 O1 1.399(5)
C7 O2 1.186(4)
C8 C9 1.565(5)
C8 C18 1.554(5)
C9 C10 1.481(5)
C9 C20 1.513(6)
C10 C11 1.442(5)
C10 C17 1.333(5)
C11 C12 1.393(5)
C11 C16 1.410(5)
C12 C13 1.379(6)
C13 C14 1.382(6)
C14 C15 1.359(6)
C15 C16 1.386(5)
C16 N1 1.419(5)
C17 N1 1.394(5)
C17 O1 1.365(4)
C18 C19 1.519(6)
C20 O3 1.196(5)
C20 O4 1.321(5)
C21 C22 1.396(10)
C21 O4 1.487(7)
C23 C24 1.388(6)
C23 C28 1.376(5)
C23 S1 1.749(4)
C24 C25 1.373(6)
C25 C26 1.378(6)
C26 C27 1.387(6)
C26 C29 1.498(6)
C27 C28 1.372(6)
N1 S1 1.684(3)
O5 S1 1.425(3)
O6 S1 1.415(3)

loop_
_geom_torsion_atom_site_label_1
_geom_torsion_atom_site_label_2
_geom_torsion_atom_site_label_3
_geom_torsion_atom_site_label_4
_geom_torsion
C1 C2 C3 C4 0.7(10)
C1 C8 C9 C10 -172.2(3)
C1 C8 C9 C20 -52.1(4)
C1 C8 C18 C19 58.8(5)
C2 C1 C6 C5 -0.9(7)
C2 C1 C8 C7 170.4(4)
C2 C1 C8 C9 -67.7(5)
C2 C1 C8 C18 52.4(5)
C2 C3 C4 C5 -1.1(10)
C3 C4 C5 C6 0.6(9)
C4 C5 C6 C1 0.5(8)
C6 C1 C2 C3 0.4(8)
C6 C1 C8 C7 -16.9(5)
C6 C1 C8 C9 105.0(4)
C6 C1 C8 C18 -135.0(4)
C7 C8 C9 C10 -48.2(4)
C7 C8 C9 C20 71.9(4)
C7 C8 C18 C19 -64.6(5)
C8 C1 C2 C3 173.6(5)
C8 C1 C6 C5 -173.6(4)
C8 C7 O1 C17 -10.9(5)
C8 C9 C10 C11 -149.2(4)
C8 C9 C10 C17 32.2(5)
C8 C9 C20 O3 -54.4(5)
C8 C9 C20 O4 127.2(4)
C9 C8 C18 C19 177.7(4)
C9 C10 C11 C12 -1.5(7)
C9 C10 C11 C16 179.8(4)
C9 C10 C17 N1 -179.8(3)
C9 C10 C17 O1 -2.3(6)
C9 C20 O4 C21 -178.0(5)
C10 C9 C20 O3 65.5(5)
C10 C9 C20 O4 -112.8(4)
C10 C11 C12 C13 -179.8(4)
C10 C11 C16 C15 179.4(3)
C10 C11 C16 N1 1.2(4)
C10 C17 N1 C16 -0.4(4)
C10 C17 N1 S1 164.2(3)
C10 C17 O1 C7 -10.1(5)
C11 C10 C17 N1 1.2(4)
C11 C10 C17 O1 178.7(3)
C11 C12 C13 C14 1.2(6)
C11 C16 N1 C17 -0.5(4)
C11 C16 N1 S1 -164.5(3)
C12 C11 C16 C15 0.5(6)
C12 C11 C16 N1 -177.7(3)
C12 C13 C14 C15 -0.5(7)
C13 C14 C15 C16 -0.2(7)
C14 C15 C16 C11 0.2(6)
C14 C15 C16 N1 177.9(4)
C15 C16 N1 C17 -178.4(4)
C15 C16 N1 S1 17.5(6)
C16 C11 C12 C13 -1.2(6)
C16 N1 S1 C23 104.5(3)
C16 N1 S1 O5 -140.6(3)
C16 N1 S1 O6 -11.0(4)
C17 C10 C11 C12 177.3(4)
C17 C10 C11 C16 -1.4(4)
C17 N1 S1 C23 -56.8(4)
C17 N1 S1 O5 58.1(4)
C17 N1 S1 O6 -172.3(3)
C18 C8 C9 C10 65.8(4)
C18 C8 C9 C20 -174.1(3)
C20 C9 C10 C11 90.9(5)
C20 C9 C10 C17 -87.7(4)
C22 C21 O4 C20 93.0(8)
C23 C24 C25 C26 -0.1(7)
C24 C23 C28 C27 -0.5(7)
C24 C23 S1 N1 98.9(4)
C24 C23 S1 O5 -13.9(4)
C24 C23 S1 O6 -148.8(3)
C24 C25 C26 C27 -0.9(7)
C24 C25 C26 C29 -179.6(5)
C25 C26 C27 C28 1.2(8)
C26 C27 C28 C23 -0.5(8)
C28 C23 C24 C25 0.8(6)
C28 C23 S1 N1 -83.1(4)
C28 C23 S1 O5 164.0(3)
C28 C23 S1 O6 29.2(4)
C29 C26 C27 C28 179.9(5)
N1 C17 O1 C7 167.3(3)
O1 C7 C8 C1 160.0(3)
O1 C7 C8 C9 39.7(4)
O1 C7 C8 C18 -77.4(4)
O1 C17 N1 C16 -178.2(3)
O1 C17 N1 S1 -13.5(5)
O2 C7 C8 C1 -27.6(6)
O2 C7 C8 C9 -147.9(4)
O2 C7 C8 C18 95.0(5)
O2 C7 O1 C17 175.8(3)
O3 C20 O4 C21 3.7(7)
S1 C23 C24 C25 178.8(3)
S1 C23 C28 C27 -178.5(4)
